data_4503637
loop_
_publ_author_name
'Luo, Feng'
'Che, Yunxia'
'Zheng, Jimin'

_publ_section_title
;
 Employing La2- (La = Eu, Tb, Pr) or Co3-Based Molecule Building Blocks To
 Construct 3,8-Connected Nets: Hydrothermal Synthesis, Structure,
 Luminescence, and Magnetic Properties
;
_journal_issue 6
_journal_name_full 'Crystal Growth &amp; Design'
_journal_page_first 2006
_journal_paper_doi 10.1021/cg8001898
_journal_volume 8
_journal_year 2008
_chemical_formula_sum 'C10 H7 N O7 Tb'
_chemical_formula_weight 412.09
_chemical_name_systematic
; 
 ? 
;
_space_group_IT_number 14
_symmetry_cell_setting monoclinic
_symmetry_space_group_name_Hall '-P 2ybc'
_symmetry_space_group_name_H-M 'P 1 21/c 1'
_atom_sites_solution_hydrogens geom
_atom_sites_solution_primary direct
_atom_sites_solution_secondary difmap
_audit_creation_method SHELXL-97
_cell_angle_alpha 90.00
_cell_angle_beta 96.391(16)
_cell_angle_gamma 90.00
_cell_formula_units_Z 4
_cell_length_a 9.120(10)
_cell_length_b 14.078(14)
_cell_length_c 9.502(10)
_cell_measurement_reflns_used 2564
_cell_measurement_temperature 294(2)
_cell_measurement_theta_max 26.23
_cell_measurement_theta_min 2.25
_cell_volume 1212(2)
_computing_cell_refinement 'RAXIS-RAPID Auto(Rigaku, 2004)'
_computing_data_collection 'RAXIS-RAPID Auto(Rigaku, 2004)'
_computing_data_reduction 'CrystalStructure(Rigaku/MSC, 2004)'
_computing_molecular_graphics 'SHELXL-97 (Sheldrick, 2001)'
_computing_publication_material 'SHELXL-97 (Sheldrick, 1997)'
_computing_structure_refinement 'SHELXL-97 (Sheldrick, 1997)'
_computing_structure_solution 'SHELXS-97 (Sheldrick, 1997)'
_diffrn_ambient_temperature 294(2)
_diffrn_measured_fraction_theta_full 0.893
_diffrn_measured_fraction_theta_max 0.893
_diffrn_measurement_device_type 'rigaku r-axis rapid IP area detector'
_diffrn_measurement_method '\w scans'
_diffrn_radiation_monochromator graphite
_diffrn_radiation_probe x-ray
_diffrn_radiation_type MoK\a
_diffrn_radiation_wavelength 0.71073
_diffrn_reflns_av_R_equivalents 0.2288
_diffrn_reflns_av_sigmaI/netI 0.2117
_diffrn_reflns_limit_h_max 10
_diffrn_reflns_limit_h_min -10
_diffrn_reflns_limit_k_max 16
_diffrn_reflns_limit_k_min -12
_diffrn_reflns_limit_l_max 10
_diffrn_reflns_limit_l_min -11
_diffrn_reflns_number 5008
_diffrn_reflns_theta_full 25.01
_diffrn_reflns_theta_max 25.01
_diffrn_reflns_theta_min 2.25
_diffrn_source 'rotating anode'
_exptl_absorpt_coefficient_mu 5.861
_exptl_absorpt_correction_T_max 0.6513
_exptl_absorpt_correction_T_min 0.5398
_exptl_absorpt_correction_type multi-scan
_exptl_crystal_colour Colorless
_exptl_crystal_density_diffrn 2.258
_exptl_crystal_density_meas ?
_exptl_crystal_density_method 'not measured'
_exptl_crystal_description Block
_exptl_crystal_F_000 780
_exptl_crystal_size_max 0.12
_exptl_crystal_size_mid 0.10
_exptl_crystal_size_min 0.08
_refine_diff_density_max 4.720
_refine_diff_density_min -2.683
_refine_diff_density_rms 0.390
_refine_ls_extinction_method none
_refine_ls_goodness_of_fit_ref 1.023
_refine_ls_hydrogen_treatment constr
_refine_ls_matrix_type full
_refine_ls_number_parameters 172
_refine_ls_number_reflns 1910
_refine_ls_number_restraints 0
_refine_ls_restrained_S_all 1.023
_refine_ls_R_factor_all 0.1178
_refine_ls_R_factor_gt 0.0814
_refine_ls_shift/su_max 0.622
_refine_ls_shift/su_mean 0.007
_refine_ls_structure_factor_coef Fsqd
_refine_ls_weighting_details 'calc w=1/[\s^2^(Fo^2^)+(0.0973P)^2^+0.0000P] where P=(Fo^2^+2Fc^2^)/3'
_refine_ls_weighting_scheme calc
_refine_ls_wR_factor_gt 0.1706
_refine_ls_wR_factor_ref 0.1957
_reflns_number_gt 1288
_reflns_number_total 1910
_reflns_threshold_expression >2sigma(I)
_cod_data_source_file cg8001898-file002.cif
_cod_data_source_block 070912a
_cod_depositor_comments
;
The following automatic conversions were performed:

'_symmetry_cell_setting' value 'Monoclinic' changed to 'monoclinic'
according to /home/saulius/struct/CIF-dictionaries/cif_core.dic
dictionary named 'cif_core.dic' version 2.4.1 from
2010-06-29.

'_exptl_absorpt_correction_type' value 'Multi-scan'
changed to 'multi-scan' according to
/home/saulius/struct/CIF-dictionaries/cif_core.dic dictionary named
'cif_core.dic' version 2.4.1 from 2010-06-29.

Automatic conversion script
Id: cif_fix_values 1715 2011-07-08 13:25:40Z adriana 

The following automatic conversions were performed:

'_exptl_crystal_density_meas' value 'NONE' was changed to '?' - the
value is perceived as not measured.

Automatic conversion script
Id: cif_fix_values 3008 2015-01-20 13:52:24Z robertas 
;
_cod_original_sg_symbol_H-M P2(1)/c
_cod_database_code 4503637

loop_
_symmetry_equiv_pos_as_xyz
'x, y, z'
'-x, y+1/2, -z+1/2'
'-x, -y, -z'
'x, -y-1/2, z-1/2'

loop_
_atom_site_label
_atom_site_type_symbol
_atom_site_fract_x
_atom_site_fract_y
_atom_site_fract_z
_atom_site_U_iso_or_equiv
_atom_site_adp_type
_atom_site_occupancy
_atom_site_symmetry_multiplicity
_atom_site_calc_flag
_atom_site_refinement_flags
C3 C 0.4973(17) 0.6235(10) 0.4239(15) 0.016(3) Uani 1 1 d .
H3 H 0.5082 0.5699 0.4814 0.020 Uiso 1 1 calc R
C6 C 0.2298(18) 0.5976(12) 0.4139(14) 0.019(4) Uani 1 1 d .
C9 C 0.119(2) 0.5081(15) 0.7591(15) 0.032(5) Uani 1 1 d .
C11 C 0.131(2) 0.5676(14) 0.8914(15) 0.032(4) Uani 1 1 d .
H11A H 0.0726 0.6248 0.8756 0.038 Uiso 1 1 calc R
H11B H 0.2334 0.5861 0.9171 0.038 Uiso 1 1 calc R
C13 C 0.3532(16) 0.6502(11) 0.3746(13) 0.017(3) Uani 1 1 d .
C16 C 0.7461(17) 0.7872(11) 0.2792(14) 0.018(3) Uani 1 1 d .
C17 C 0.6031(16) 0.7467(11) 0.3121(15) 0.020(3) Uani 1 1 d .
C18 C 0.4710(19) 0.7758(12) 0.2587(17) 0.030(4) Uani 1 1 d .
H18 H 0.4626 0.8272 0.1969 0.036 Uiso 1 1 calc R
C19 C 0.3489(17) 0.7323(12) 0.2923(18) 0.028(4) Uani 1 1 d .
H19 H 0.2576 0.7580 0.2594 0.033 Uiso 1 1 calc R
C20 C 0.076(2) 0.5081(16) 1.0123(16) 0.037(5) Uani 1 1 d .
H20A H 0.1273 0.4477 1.0196 0.044 Uiso 1 1 calc R
H20B H 0.0980 0.5414 1.1014 0.044 Uiso 1 1 calc R
N1 N 0.6194(14) 0.6667(9) 0.3970(11) 0.021(3) Uani 1 1 d .
O1 O 0.8594(11) 0.7582(7) 0.3509(10) 0.022(2) Uani 1 1 d .
O2 O -0.0046(14) 0.2520(10) 0.3847(11) 0.040(3) Uani 1 1 d .
O3 O 0.1085(11) 0.6396(8) 0.3971(10) 0.021(2) Uani 1 1 d .
O4 O 0.0378(13) 0.5409(7) 0.6487(10) 0.024(3) Uani 1 1 d .
O5 O 0.2544(11) 0.5193(8) 0.4675(10) 0.023(2) Uani 1 1 d .
O6 O 0.1792(14) 0.4321(10) 0.7538(11) 0.035(3) Uani 1 1 d .
O7 O 0.7415(11) 0.8435(8) 0.1804(10) 0.024(3) Uani 1 1 d .
Tb1 Tb 0.12097(7) 0.38364(5) 0.51305(6) 0.0155(4) Uani 1 1 d .

loop_
_atom_site_aniso_label
_atom_site_aniso_U_11
_atom_site_aniso_U_22
_atom_site_aniso_U_33
_atom_site_aniso_U_23
_atom_site_aniso_U_13
_atom_site_aniso_U_12
C3 0.016(7) 0.000(9) 0.034(7) 0.008(6) 0.007(5) -0.001(7)
C6 0.023(9) 0.011(10) 0.022(7) 0.003(6) 0.004(5) -0.005(8)
C9 0.032(10) 0.036(13) 0.026(8) -0.003(8) -0.001(6) -0.001(10)
C11 0.034(9) 0.028(12) 0.033(8) -0.007(8) 0.003(6) -0.011(10)
C13 0.027(8) 0.000(8) 0.024(6) 0.011(6) 0.002(5) -0.008(8)
C16 0.019(7) 0.008(9) 0.026(7) 0.006(6) 0.006(5) 0.017(7)
C17 0.018(7) 0.000(8) 0.042(8) 0.001(6) 0.008(6) -0.010(7)
C18 0.031(9) 0.014(10) 0.043(9) 0.014(7) -0.001(7) 0.001(9)
C19 0.008(7) 0.008(10) 0.067(10) 0.017(8) 0.005(6) -0.013(8)
C20 0.034(9) 0.042(13) 0.034(8) 0.005(8) 0.002(6) -0.009(10)
N1 0.029(7) 0.008(8) 0.028(6) 0.012(5) 0.006(5) -0.001(7)
O1 0.022(6) 0.001(6) 0.046(6) 0.018(5) 0.013(4) -0.010(5)
O2 0.045(8) 0.044(9) 0.030(5) -0.011(5) 0.005(5) -0.009(7)
O3 0.009(5) 0.012(6) 0.044(6) 0.006(5) 0.007(4) 0.002(5)
O4 0.030(6) 0.000(6) 0.041(6) 0.004(4) 0.003(5) 0.000(6)
O5 0.009(5) 0.020(7) 0.041(6) 0.003(5) 0.007(4) -0.001(5)
O6 0.034(7) 0.029(8) 0.042(6) 0.002(6) 0.006(5) 0.016(7)
O7 0.024(6) 0.005(7) 0.044(6) 0.007(5) 0.012(4) 0.009(6)
Tb1 0.0138(5) 0.0077(6) 0.0256(5) 0.0021(3) 0.0055(3) -0.0002(3)

loop_
_atom_type_symbol
_atom_type_description
_atom_type_scat_dispersion_real
_atom_type_scat_dispersion_imag
_atom_type_scat_source
C C 0.0033 0.0016 'International Tables Vol C Tables 4.2.6.8 and 6.1.1.4'
H H 0.0000 0.0000 'International Tables Vol C Tables 4.2.6.8 and 6.1.1.4'
O O 0.0106 0.0060 'International Tables Vol C Tables 4.2.6.8 and 6.1.1.4'
Tb Tb -0.1723 4.1537 'International Tables Vol C Tables 4.2.6.8 and 6.1.1.4'
N N 0.0061 0.0033 'International Tables Vol C Tables 4.2.6.8 and 6.1.1.4'

loop_
_geom_angle_atom_site_label_1
_geom_angle_atom_site_label_2
_geom_angle_atom_site_label_3
_geom_angle
_geom_angle_site_symmetry_1
_geom_angle_site_symmetry_3
N1 C3 C13 126.4(13) . .
N1 C3 H3 116.8 . .
C13 C3 H3 116.8 . .
O5 C6 O3 126.7(16) . .
O5 C6 C13 117.4(15) . .
O3 C6 C13 115.7(14) . .
O6 C9 O4 120.2(14) . .
O6 C9 C11 122.3(14) . .
O4 C9 C11 117.4(17) . .
O6 C9 Tb1 52.6(8) . .
O4 C9 Tb1 67.8(8) . .
C11 C9 Tb1 174.4(13) . .
C9 C11 C20 108.5(16) . .
C9 C11 H11A 110.0 . .
C20 C11 H11A 110.0 . .
C9 C11 H11B 110.0 . .
C20 C11 H11B 110.0 . .
H11A C11 H11B 108.4 . .
C3 C13 C19 112.3(14) . .
C3 C13 C6 120.7(13) . .
C19 C13 C6 127.0(14) . .
O7 C16 O1 126.0(15) . .
O7 C16 C17 116.9(12) . .
O1 C16 C17 117.0(13) . .
C18 C17 N1 120.7(15) . .
C18 C17 C16 125.7(14) . .
N1 C17 C16 113.3(13) . .
C17 C18 C19 120.9(15) . .
C17 C18 H18 119.5 . .
C19 C18 H18 119.5 . .
C18 C19 C13 122.7(15) . .
C18 C19 H19 118.7 . .
C13 C19 H19 118.7 . .
C20 C20 C11 111.4(17) 3_567 .
C20 C20 H20A 109.4 3_567 .
C11 C20 H20A 109.4 . .
C20 C20 H20B 109.4 3_567 .
C11 C20 H20B 109.4 . .
H20A C20 H20B 108.0 . .
C3 N1 C17 116.8(13) . .
C3 N1 Tb1 125.8(9) . 3_666
C17 N1 Tb1 117.4(10) . 3_666
C16 O1 Tb1 125.6(10) . 3_666
C6 O3 Tb1 134.0(10) . 3_566
C9 O4 Tb1 169.1(12) . 3_566
C9 O4 Tb1 85.9(10) . .
Tb1 O4 Tb1 104.6(4) 3_566 .
C6 O5 Tb1 137.7(10) . .
C9 O6 Tb1 103.8(8) . .
C16 O7 Tb1 139.6(10) . 2_655
O4 Tb1 O5 78.3(4) 3_566 .
O4 Tb1 O3 77.6(4) 3_566 3_566
O5 Tb1 O3 132.9(4) . 3_566
O4 Tb1 O1 140.4(4) 3_566 3_666
O5 Tb1 O1 141.3(3) . 3_666
O3 Tb1 O1 72.8(4) 3_566 3_666
O4 Tb1 O6 125.1(4) 3_566 .
O5 Tb1 O6 83.0(4) . .
O3 Tb1 O6 78.8(4) 3_566 .
O1 Tb1 O6 74.0(4) 3_666 .
O4 Tb1 O7 86.5(4) 3_566 2_645
O5 Tb1 O7 74.0(4) . 2_645
O3 Tb1 O7 143.1(3) 3_566 2_645
O1 Tb1 O7 101.8(4) 3_666 2_645
O6 Tb1 O7 136.0(4) . 2_645
O4 Tb1 O2 77.7(4) 3_566 .
O5 Tb1 O2 139.2(4) . .
O3 Tb1 O2 71.9(4) 3_566 .
O1 Tb1 O2 68.6(4) 3_666 .
O6 Tb1 O2 137.7(5) . .
O7 Tb1 O2 72.2(4) 2_645 .
O4 Tb1 N1 150.2(4) 3_566 3_666
O5 Tb1 N1 78.7(4) . 3_666
O3 Tb1 N1 132.2(3) 3_566 3_666
O1 Tb1 N1 64.5(4) 3_666 3_666
O6 Tb1 N1 69.9(4) . 3_666
O7 Tb1 N1 69.1(4) 2_645 3_666
O2 Tb1 N1 109.1(4) . 3_666
O4 Tb1 O4 75.4(4) 3_566 .
O5 Tb1 O4 66.3(4) . .
O3 Tb1 O4 68.7(4) 3_566 .
O1 Tb1 O4 115.8(4) 3_666 .
O6 Tb1 O4 49.9(4) . .
O7 Tb1 O4 138.8(4) 2_645 .
O2 Tb1 O4 136.0(4) . .
N1 Tb1 O4 111.7(4) 3_666 .
O4 Tb1 C9 101.6(4) 3_566 .
O5 Tb1 C9 73.0(5) . .
O3 Tb1 C9 73.1(4) 3_566 .
O1 Tb1 C9 94.3(5) 3_666 .
O6 Tb1 C9 23.6(4) . .
O7 Tb1 C9 143.4(4) 2_645 .
O2 Tb1 C9 144.3(5) . .
N1 Tb1 C9 89.3(4) 3_666 .
O4 Tb1 C9 26.3(4) . .
O4 Tb1 Tb1 41.7(3) 3_566 3_566
O5 Tb1 Tb1 66.9(3) . 3_566
O3 Tb1 Tb1 68.1(3) 3_566 3_566
O1 Tb1 Tb1 137.8(3) 3_666 3_566
O6 Tb1 Tb1 83.5(3) . 3_566
O7 Tb1 Tb1 118.9(3) 2_645 3_566
O2 Tb1 Tb1 111.9(3) . 3_566
N1 Tb1 Tb1 138.7(3) 3_666 3_566
O4 Tb1 Tb1 33.62(19) . 3_566
C9 Tb1 Tb1 59.9(4) . 3_566

loop_
_geom_bond_atom_site_label_1
_geom_bond_atom_site_label_2
_geom_bond_distance
_geom_bond_site_symmetry_2
C3 N1 1.32(2) .
C3 C13 1.40(2) .
C3 H3 0.9300 .
C6 O5 1.225(19) .
C6 O3 1.249(19) .
C6 C13 1.43(2) .
C9 O6 1.21(2) .
C9 O4 1.299(17) .
C9 C11 1.50(2) .
C9 Tb1 2.923(17) .
C11 C20 1.55(3) .
C11 H11A 0.9700 .
C11 H11B 0.9700 .
C13 C19 1.39(2) .
C16 O7 1.226(17) .
C16 O1 1.242(16) .
C16 C17 1.49(2) .
C17 C18 1.32(2) .
C17 N1 1.38(2) .
C18 C19 1.34(2) .
C18 H18 0.9300 .
C19 H19 0.9300 .
C20 C20 1.40(4) 3_567
C20 H20A 0.9700 .
C20 H20B 0.9700 .
N1 Tb1 2.528(12) 3_666
O1 Tb1 2.375(10) 3_666
O2 Tb1 2.434(12) .
O3 Tb1 2.369(11) 3_566
O4 Tb1 2.256(9) 3_566
O4 Tb1 2.713(11) .
O5 Tb1 2.331(11) .
O6 Tb1 2.390(11) .
O7 Tb1 2.405(11) 2_655
Tb1 O4 2.256(9) 3_566
Tb1 O3 2.369(11) 3_566
Tb1 O1 2.375(10) 3_666
Tb1 O7 2.405(11) 2_645
Tb1 N1 2.528(12) 3_666
Tb1 Tb1 3.942(3) 3_566

loop_
_geom_torsion_atom_site_label_1
_geom_torsion_atom_site_label_2
_geom_torsion_atom_site_label_3
_geom_torsion_atom_site_label_4
_geom_torsion
_geom_torsion_site_symmetry_1
_geom_torsion_site_symmetry_4
O6 C9 C11 C20 -58(2) . .
O4 C9 C11 C20 121.5(17) . .
Tb1 C9 C11 C20 -80(14) . .
N1 C3 C13 C19 -1(2) . .
N1 C3 C13 C6 -178.9(15) . .
O5 C6 C13 C3 -14(2) . .
O3 C6 C13 C3 161.8(13) . .
O5 C6 C13 C19 168.7(15) . .
O3 C6 C13 C19 -15(2) . .
O7 C16 C17 C18 -10(3) . .
O1 C16 C17 C18 172.1(16) . .
O7 C16 C17 N1 163.7(13) . .
O1 C16 C17 N1 -14(2) . .
N1 C17 C18 C19 4(3) . .
C16 C17 C18 C19 177.9(16) . .
C17 C18 C19 C13 -6(3) . .
C3 C13 C19 C18 4(2) . .
C6 C13 C19 C18 -178.7(16) . .
C9 C11 C20 C20 -68(3) . 3_567
C13 C3 N1 C17 0(2) . .
C13 C3 N1 Tb1 -179.7(11) . 3_666
C18 C17 N1 C3 -2(2) . .
C16 C17 N1 C3 -176.1(13) . .
C18 C17 N1 Tb1 178.4(13) . 3_666
C16 C17 N1 Tb1 3.9(16) . 3_666
O7 C16 O1 Tb1 -158.6(12) . 3_666
C17 C16 O1 Tb1 18.6(19) . 3_666
O5 C6 O3 Tb1 14(2) . 3_566
C13 C6 O3 Tb1 -161.9(9) . 3_566
O6 C9 O4 Tb1 162(5) . 3_566
C11 C9 O4 Tb1 -17(7) . 3_566
Tb1 C9 O4 Tb1 165(6) . 3_566
O6 C9 O4 Tb1 -3.1(16) . .
C11 C9 O4 Tb1 177.8(15) . .
O3 C6 O5 Tb1 21(2) . .
C13 C6 O5 Tb1 -163.7(9) . .
O4 C9 O6 Tb1 3.6(19) . .
C11 C9 O6 Tb1 -177.3(15) . .
O1 C16 O7 Tb1 36(3) . 2_655
C17 C16 O7 Tb1 -141.1(13) . 2_655
C6 O5 Tb1 O4 16.9(15) . 3_566
C6 O5 Tb1 O3 -43.6(16) . 3_566
C6 O5 Tb1 O1 -164.5(13) . 3_666
C6 O5 Tb1 O6 -111.2(15) . .
C6 O5 Tb1 O7 106.7(15) . 2_645
C6 O5 Tb1 O2 71.8(17) . .
C6 O5 Tb1 N1 178.0(15) . 3_666
C6 O5 Tb1 O4 -62.1(15) . .
C6 O5 Tb1 C9 -89.3(15) . .
C6 O5 Tb1 Tb1 -25.4(14) . 3_566
C9 O6 Tb1 O4 -7.5(14) . 3_566
C9 O6 Tb1 O5 62.9(12) . .
C9 O6 Tb1 O3 -73.4(12) . 3_566
C9 O6 Tb1 O1 -148.5(12) . 3_666
C9 O6 Tb1 O7 121.0(11) . 2_645
C9 O6 Tb1 O2 -120.1(12) . .
C9 O6 Tb1 N1 143.3(12) . 3_666
C9 O6 Tb1 O4 -2.0(10) . .
C9 O6 Tb1 Tb1 -4.6(11) . 3_566
C9 O4 Tb1 O4 177.1(12) . 3_566
Tb1 O4 Tb1 O4 0.0 3_566 3_566
C9 O4 Tb1 O5 -99.5(10) . .
Tb1 O4 Tb1 O5 83.4(4) 3_566 .
C9 O4 Tb1 O3 95.0(10) . 3_566
Tb1 O4 Tb1 O3 -82.1(4) 3_566 3_566
C9 O4 Tb1 O1 37.8(10) . 3_666
Tb1 O4 Tb1 O1 -139.3(4) 3_566 3_666
C9 O4 Tb1 O6 1.8(9) . .
Tb1 O4 Tb1 O6 -175.3(7) 3_566 .
C9 O4 Tb1 O7 -116.0(10) . 2_645
Tb1 O4 Tb1 O7 66.9(6) 3_566 2_645
C9 O4 Tb1 O2 123.1(10) . .
Tb1 O4 Tb1 O2 -54.0(7) 3_566 .
C9 O4 Tb1 N1 -33.4(10) . 3_666
Tb1 O4 Tb1 N1 149.5(4) 3_566 3_666
Tb1 O4 Tb1 C9 -177.1(12) 3_566 .
C9 O4 Tb1 Tb1 177.1(12) . 3_566
O6 C9 Tb1 O4 173.8(11) . 3_566
O4 C9 Tb1 O4 -2.9(11) . 3_566
C11 C9 Tb1 O4 -162(14) . 3_566
O6 C9 Tb1 O5 -112.5(12) . .
O4 C9 Tb1 O5 70.9(9) . .
C11 C9 Tb1 O5 -88(14) . .
O6 C9 Tb1 O3 100.7(12) . 3_566
O4 C9 Tb1 O3 -75.9(9) . 3_566
C11 C9 Tb1 O3 125(14) . 3_566
O6 C9 Tb1 O1 30.2(12) . 3_666
O4 C9 Tb1 O1 -146.4(9) . 3_666
C11 C9 Tb1 O1 54(14) . 3_666
O4 C9 Tb1 O6 -176.6(18) . .
C11 C9 Tb1 O6 24(13) . .
O6 C9 Tb1 O7 -86.2(13) . 2_645
O4 C9 Tb1 O7 97.2(10) . 2_645
C11 C9 Tb1 O7 -62(14) . 2_645
O6 C9 Tb1 O2 88.7(13) . .
O4 C9 Tb1 O2 -87.9(12) . .
C11 C9 Tb1 O2 113(14) . .
O6 C9 Tb1 N1 -34.1(12) . 3_666
O4 C9 Tb1 N1 149.3(9) . 3_666
C11 C9 Tb1 N1 -10(14) . 3_666
O6 C9 Tb1 O4 176.6(18) . .
C11 C9 Tb1 O4 -159(14) . .
O6 C9 Tb1 Tb1 174.8(13) . 3_566
O4 C9 Tb1 Tb1 -1.8(7) . 3_566
C11 C9 Tb1 Tb1 -161(14) . 3_566
